data_4131035
loop_
_publ_author_name
'Liu, Qi'
'Cong, Hengjiang'
'Deng, Hexiang'

_publ_section_title
;
 Deciphering the Spatial Arrangement of Metals and Correlation to
 Reactivity in Multivariate Metal-Organic Frameworks.
;
_journal_issue 42
_journal_name_full 'Journal of the American Chemical Society'
_journal_page_first 13822
_journal_page_last 13825
_journal_paper_doi 10.1021/jacs.6b08724
_journal_volume 138
_journal_year 2016
_chemical_formula_moiety 'C144 H72 Co9 N12 O35, 1.56(O)'
_chemical_formula_sum 'C144 H72 Co9 N12 O36.56'
_chemical_formula_weight 3085.46
_space_group_crystal_system hexagonal
_space_group_IT_number 191
_space_group_name_Hall '-P 6 2'
_space_group_name_H-M_alt 'P 6/m m m'
_atom_sites_solution_hydrogens geom
_atom_sites_solution_primary direct
_atom_sites_solution_secondary difmap
_audit_creation_method SHELXL-2014/7
_cell_angle_alpha 90
_cell_angle_beta 90
_cell_angle_gamma 120
_cell_formula_units_Z 1
_cell_length_a 32.1397(7)
_cell_length_b 32.1397(7)
_cell_length_c 16.6976(4)
_cell_measurement_reflns_used 8884
_cell_measurement_temperature 296(2)
_cell_measurement_theta_max 47.04
_cell_measurement_theta_min 2.75
_cell_volume 14937.2(6)
_computing_cell_refinement 'Bruker SAINT'
_computing_data_collection 'Bruker APEX2'
_computing_data_reduction 'Bruker SAINT'
_computing_molecular_graphics 'Bruker SHELXTL'
_computing_publication_material 'Bruker SHELXTL'
_computing_structure_refinement 'SHELXL-2014/7 (Sheldrick, 2014)'
_computing_structure_solution 'SHELXS-97 (Sheldrick 2008)'
_diffrn_ambient_temperature 296(2)
_diffrn_measured_fraction_theta_full 0.962
_diffrn_measured_fraction_theta_max 0.962
_diffrn_measurement_device_type 'Bruker Kappa APEX-Duo CCD'
_diffrn_measurement_method '\w scans'
_diffrn_radiation_monochromator 'Quazar multi-layer optics'
_diffrn_radiation_source 'Bruker I\muS'
_diffrn_radiation_type CuK\a
_diffrn_radiation_wavelength 1.54178
_diffrn_reflns_av_R_equivalents 0.0625
_diffrn_reflns_av_unetI/netI 0.0348
_diffrn_reflns_Laue_measured_fraction_full 0.962
_diffrn_reflns_Laue_measured_fraction_max 0.962
_diffrn_reflns_limit_h_max 28
_diffrn_reflns_limit_h_min -30
_diffrn_reflns_limit_k_max 31
_diffrn_reflns_limit_k_min -27
_diffrn_reflns_limit_l_max 15
_diffrn_reflns_limit_l_min -11
_diffrn_reflns_number 34406
_diffrn_reflns_point_group_measured_fraction_full 0.962
_diffrn_reflns_point_group_measured_fraction_max 0.962
_diffrn_reflns_theta_full 49.714
_diffrn_reflns_theta_max 49.714
_diffrn_reflns_theta_min 2.750
_exptl_absorpt_coefficient_mu 2.067
_exptl_absorpt_correction_T_max 0.7498?
_exptl_absorpt_correction_T_min 0.3764
_exptl_absorpt_correction_type multi-scan
_exptl_absorpt_process_details 'SADABS-2014/4 (Bruker,2014)'
_exptl_crystal_colour black
_exptl_crystal_density_diffrn 0.343
_exptl_crystal_density_method 'not measured'
_exptl_crystal_description block
_exptl_crystal_F_000 1555
_exptl_crystal_size_max 0.060
_exptl_crystal_size_mid 0.040
_exptl_crystal_size_min 0.020
_refine_diff_density_max 1.092
_refine_diff_density_min -0.492
_refine_diff_density_rms 0.163
_refine_ls_extinction_coef 0.020(2)
_refine_ls_extinction_expression Fc^*^=kFc[1+0.001xFc^2^\l^3^/sin(2\q)]^-1/4^
_refine_ls_extinction_method 'SHELXL-2014/7 (Sheldrick 2014'
_refine_ls_goodness_of_fit_ref 1.681
_refine_ls_hydrogen_treatment constr
_refine_ls_matrix_type full
_refine_ls_number_parameters 105
_refine_ls_number_reflns 2826
_refine_ls_number_restraints 80
_refine_ls_restrained_S_all 1.708
_refine_ls_R_factor_all 0.1808
_refine_ls_R_factor_gt 0.1530
_refine_ls_shift/su_max 0.000
_refine_ls_shift/su_mean 0.000
_refine_ls_structure_factor_coef Fsqd
_refine_ls_weighting_details 'w=1/[\s^2^(Fo^2^)+(0.2000P)^2^] where P=(Fo^2^+2Fc^2^)/3'
_refine_ls_weighting_scheme calc
_refine_ls_wR_factor_gt 0.3758
_refine_ls_wR_factor_ref 0.4072
_reflns_Friedel_coverage 0.000
_reflns_number_gt 2127
_reflns_number_total 2826
_reflns_threshold_expression 'I > 2\s(I)'
_cod_data_source_file ja6b08724_si_009.cif
_cod_data_source_block I
_cod_original_cell_volume 14937.2(7)
_cod_database_code 4131035
_shelx_shelxl_version_number 2014/7
_shelx_space_group_comment
;
The symmetry employed for this shelxl refinement is uniquely defined
by the following loop, which should always be used as a source of
symmetry information in preference to the above space-group names.
They are only intended as comments.
;
_shelx_estimated_absorpt_t_min 0.886
_shelx_estimated_absorpt_t_max 0.960

loop_
_space_group_symop_operation_xyz
'x, y, z'
'-y, x-y, z'
'-x+y, -x, z'
'-x, -y, z'
'y, -x+y, z'
'x-y, x, z'
'y, x, -z'
'x-y, -y, -z'
'-x, -x+y, -z'
'-y, -x, -z'
'-x+y, y, -z'
'x, x-y, -z'
'-x, -y, -z'
'y, -x+y, -z'
'x-y, x, -z'
'x, y, -z'
'-y, x-y, -z'
'-x+y, -x, -z'
'-y, -x, z'
'-x+y, y, z'
'x, x-y, z'
'y, x, z'
'x-y, -y, z'
'-x, -x+y, z'

loop_
_atom_site_label
_atom_site_type_symbol
_atom_site_fract_x
_atom_site_fract_y
_atom_site_fract_z
_atom_site_U_iso_or_equiv
_atom_site_adp_type
_atom_site_occupancy
_atom_site_site_symmetry_order
_atom_site_calc_flag
_atom_site_refinement_flags_posn
_atom_site_refinement_flags_adp
_atom_site_refinement_flags_occupancy
O1 O 0.25875(19) 0.74125(19) 1.0000 0.132(4) Uani 1 4 d S T P
Co2 Co 0.29705(4) 0.70295(4) 1.0000 0.0688(12) Uani 1 4 d S T P
C1 C 0.1006(4) 0.55032(19) 0.5670(6) 0.105(4) Uani 1 2 d S TU P
N1 N 0.0709(4) 0.5354(2) 0.5000 0.107(4) Uani 1 4 d S TU P
O3 O 0.3333 0.6667 1.0000 0.047(3) Uani 1 12 d S T P
C3 C 0.0393(4) 0.5197(2) 0.6690(6) 0.107(4) Uani 1 2 d S TU P
Co1 Co 0.0000 0.5000 0.5000 0.0961(16) Uani 1 8 d S T P
O2 O 0.24994(18) 0.6600(2) 0.9123(3) 0.0990(19) Uani 1 1 d . . .
C2 C 0.0870(4) 0.54352(18) 0.6437(6) 0.109(4) Uani 1 2 d S TU P
N2 N 0.0000 0.5000 0.6171(7) 0.102(4) Uani 1 4 d S T P
C4 C 0.1502(4) 0.5751(2) 0.5422(7) 0.128(4) Uani 1 2 d S TU P
H4 H 0.1770 0.5885 0.5754 0.154 Uiso 1 2 calc R U P
O4 O 0.0000 0.5642(7) 0.5000 0.092(6) Uani 0.5 4 d S T P
C5 C 0.0234(4) 0.51169(18) 0.7498(6) 0.116(4) Uani 1 2 d S TU P
H5 H 0.0430 0.5215 0.7949 0.139 Uiso 1 2 calc R U P
O5 O 0.3333 0.6667 0.754(4) 0.23(5) Uiso 0.39(8) 6 d S . P
C8 C 0.1776(3) 0.5515(3) 0.7968(5) 0.125(3) Uani 1 1 d D U .
H8 H 0.1884 0.5319 0.8182 0.150 Uiso 1 1 calc R U .
C7 C 0.1430(3) 0.5343(3) 0.7372(5) 0.133(3) Uani 1 1 d D U .
H7 H 0.1317 0.5035 0.7170 0.160 Uiso 1 1 calc R U .
C6 C 0.1253(3) 0.56263(17) 0.7074(5) 0.102(3) Uani 1 2 d DS TU P
C9 C 0.1959(4) 0.59795(18) 0.8244(5) 0.093(3) Uani 1 2 d DS TU P
C10 C 0.2361(4) 0.61806(18) 0.8891(5) 0.083(3) Uani 1 2 d S T P

loop_
_atom_site_aniso_label
_atom_site_aniso_U_11
_atom_site_aniso_U_22
_atom_site_aniso_U_33
_atom_site_aniso_U_23
_atom_site_aniso_U_13
_atom_site_aniso_U_12
O1 0.131(7) 0.131(7) 0.161(11) 0.000 0.000 0.087(8)
Co2 0.0786(15) 0.0786(15) 0.0469(16) 0.000 0.000 0.0377(12)
C1 0.084(7) 0.176(9) 0.025(6) -0.005(2) -0.010(5) 0.042(4)
N1 0.073(7) 0.163(9) 0.054(8) 0.000 0.000 0.036(4)
O3 0.051(5) 0.051(5) 0.041(7) 0.000 0.000 0.025(2)
C3 0.080(7) 0.160(8) 0.056(7) -0.002(3) -0.004(5) 0.040(4)
Co1 0.064(2) 0.154(3) 0.040(2) 0.000 0.000 0.0320(11)
O2 0.097(4) 0.103(4) 0.085(4) -0.017(3) -0.031(3) 0.041(3)
C2 0.074(7) 0.167(8) 0.053(7) -0.006(3) -0.013(5) 0.037(4)
N2 0.063(8) 0.150(9) 0.066(8) 0.000 0.000 0.031(4)
C4 0.074(7) 0.184(9) 0.091(8) 0.001(3) 0.003(6) 0.037(4)
O4 0.085(13) 0.128(13) 0.049(11) 0.000 0.000 0.042(7)
C5 0.094(7) 0.185(9) 0.039(7) -0.002(2) -0.005(4) 0.047(4)
C8 0.139(7) 0.116(6) 0.110(6) -0.025(5) -0.058(5) 0.057(5)
C7 0.135(7) 0.131(7) 0.111(7) -0.031(5) -0.060(5) 0.049(6)
C6 0.085(7) 0.143(8) 0.059(7) -0.007(3) -0.013(5) 0.042(4)
C9 0.088(7) 0.119(7) 0.061(6) -0.005(3) -0.011(5) 0.044(4)
C10 0.068(7) 0.120(8) 0.043(6) -0.005(2) -0.010(5) 0.034(3)

loop_
_atom_type_symbol
_atom_type_description
_atom_type_scat_dispersion_real
_atom_type_scat_dispersion_imag
_atom_type_scat_source
C C 0.0181 0.0091 'International Tables Vol C Tables 4.2.6.8 and 6.1.1.4'
H H 0.0000 0.0000 'International Tables Vol C Tables 4.2.6.8 and 6.1.1.4'
N N 0.0311 0.0180 'International Tables Vol C Tables 4.2.6.8 and 6.1.1.4'
O O 0.0492 0.0322 'International Tables Vol C Tables 4.2.6.8 and 6.1.1.4'
Co Co -2.3653 3.6143 'International Tables Vol C Tables 4.2.6.8 and 6.1.1.4'

loop_
_geom_angle_atom_site_label_1
_geom_angle_atom_site_label_2
_geom_angle_atom_site_label_3
_geom_angle
_geom_angle_site_symmetry_1
_geom_angle_site_symmetry_3
O3 Co2 O2 93.19(16) . 10_667
O3 Co2 O2 93.19(16) . 19_665
O2 Co2 O2 90.5(3) 10_667 19_665
O3 Co2 O2 93.19(16) . 16_557
O2 Co2 O2 89.2(3) 10_667 16_557
O2 Co2 O2 173.6(3) 19_665 16_557
O3 Co2 O2 93.19(16) . .
O2 Co2 O2 173.6(3) 10_667 .
O2 Co2 O2 89.2(3) 19_665 .
O2 Co2 O2 90.5(3) 16_557 .
O3 Co2 O1 180.0 . .
O2 Co2 O1 86.81(16) 10_667 .
O2 Co2 O1 86.81(16) 19_665 .
O2 Co2 O1 86.81(16) 16_557 .
O2 Co2 O1 86.81(16) . .
C2 C1 N1 127.0(10) . .
C2 C1 C4 123.2(9) . .
N1 C1 C4 109.8(9) . .
C1 N1 C1 107.0(12) 16_556 .
C1 N1 Co1 126.5(6) 16_556 .
C1 N1 Co1 126.5(6) . .
Co2 O3 Co2 120.004(1) . 3_565
Co2 O3 Co2 120.003(1) . 2_665
Co2 O3 Co2 119.993(1) 3_565 2_665
C2 C3 N2 123.9(10) . .
C2 C3 C5 125.9(9) . .
N2 C3 C5 110.2(10) . .
N2 Co1 N2 180.0 13_566 .
N2 Co1 N1 90.000(3) 13_566 .
N2 Co1 N1 90.000(3) . .
N2 Co1 N1 90.000(3) 13_566 13_566
N2 Co1 N1 90.000(2) . 13_566
N1 Co1 N1 180.0 . 13_566
N2 Co1 O4 90.000(1) 13_566 .
N2 Co1 O4 90.000(1) . .
N1 Co1 O4 90.000(3) . .
N1 Co1 O4 89.996(2) 13_566 .
N2 Co1 O4 90.000(1) 13_566 13_566
N2 Co1 O4 90.000(1) . 13_566
N1 Co1 O4 90.000(2) . 13_566
N1 Co1 O4 90.004(3) 13_566 13_566
O4 Co1 O4 180.0 . 13_566
C10 O2 Co2 133.5(6) . .
C1 C2 C3 124.2(9) . .
C1 C2 C6 118.5(8) . .
C3 C2 C6 117.3(8) . .
C3 N2 C3 103.2(12) 4_565 .
C3 N2 Co1 128.4(6) 4_565 .
C3 N2 Co1 128.4(6) . .
C4 C4 C1 106.7(6) 16_556 .
C4 C4 H4 126.6 16_556 .
C1 C4 H4 126.6 . .
C5 C5 C3 108.2(6) 4_565 .
C5 C5 H5 125.9 4_565 .
C3 C5 H5 125.9 . .
C9 C8 C7 119.7(7) . .
C9 C8 H8 120.1 . .
C7 C8 H8 120.1 . .
C8 C7 C6 120.4(7) . .
C8 C7 H7 119.8 . .
C6 C7 H7 119.8 . .
C7 C6 C7 119.2(9) 21_565 .
C7 C6 C2 120.4(5) 21_565 .
C7 C6 C2 120.4(5) . .
C8 C9 C8 120.4(9) . 21_565
C8 C9 C10 119.8(4) . .
C8 C9 C10 119.8(4) 21_565 .
O2 C10 O2 128.2(9) . 21_565
O2 C10 C9 115.9(5) . .
O2 C10 C9 115.9(5) 21_565 .

loop_
_geom_bond_atom_site_label_1
_geom_bond_atom_site_label_2
_geom_bond_distance
_geom_bond_site_symmetry_2
O1 Co2 2.133(11) .
Co2 O3 2.020(2) .
Co2 O2 2.063(5) 10_667
Co2 O2 2.063(5) 19_665
Co2 O2 2.063(5) 16_557
Co2 O2 2.063(5) .
C1 C2 1.335(13) .
C1 N1 1.393(12) .
C1 C4 1.440(15) .
N1 C1 1.393(12) 16_556
N1 Co1 1.973(11) .
O3 Co2 2.020(2) 3_565
O3 Co2 2.020(2) 2_665
C3 C2 1.394(13) .
C3 N2 1.397(13) .
C3 C5 1.419(14) .
Co1 N2 1.955(12) 13_566
Co1 N2 1.955(12) .
Co1 N1 1.973(12) 13_566
Co1 O4 2.06(2) .
Co1 O4 2.06(2) 13_566
O2 C10 1.250(6) .
C2 C6 1.504(14) .
N2 C3 1.397(13) 4_565
C4 C4 1.41(2) 16_556
C4 H4 0.9300 .
C5 C5 1.30(2) 4_565
C5 H5 0.9300 .
C8 C9 1.381(7) .
C8 C7 1.384(7) .
C8 H8 0.9300 .
C7 C6 1.388(7) .
C7 H7 0.9300 .
C6 C7 1.388(7) 21_565
C9 C8 1.381(7) 21_565
C9 C10 1.556(13) .
C10 O2 1.250(6) 21_565
